data_7120037
loop_
_publ_author_name
'Luo, Feng'
'Gao, Heng Ya'
'Peng, Wenli'
'Meng, PanPan'
'Feng, Xuefeng'
'Li, Jianqiang'
'Wu, HuiQiong'
'Yan, Chang Sheng'
'Xiaong, Yang Yang'

_publ_section_title
;
 Lanthanide separation using size-selective crystallization of Ln-MOFs
;
_journal_name_full 'Chem. Commun.'
_journal_paper_doi 10.1039/C7CC01898C
_journal_year 2017
_chemical_formula_sum 'C16.5 H6 N3.5 O7.5 Sm'
_chemical_formula_weight 523.60
_chemical_name_systematic
; 
 ? 
;
_space_group_IT_number 13
_symmetry_cell_setting triclinic
_symmetry_space_group_name_Hall '-P 2yc'
_symmetry_space_group_name_H-M 'P 1 2/c 1'
_atom_sites_solution_hydrogens geom
_atom_sites_solution_primary direct
_atom_sites_solution_secondary difmap
_audit_creation_method SHELXL-97
_audit_update_record
;
2017-03-10 deposited with the CCDC.
2017-04-27 downloaded from the CCDC.
;
_cell_angle_alpha 90.00
_cell_angle_beta 112.592(3)
_cell_angle_gamma 90.00
_cell_formula_units_Z 4
_cell_length_a 15.5354(8)
_cell_length_b 15.8981(10)
_cell_length_c 13.3111(8)
_cell_measurement_reflns_used 8895
_cell_measurement_temperature 296(2)
_cell_measurement_theta_max 27.38
_cell_measurement_theta_min 2.84
_cell_volume 3035.3(3)
_computing_cell_refinement 'Bruker SMART'
_computing_data_collection 'Bruker SMART'
_computing_data_reduction 'Bruker SAINT'
_computing_molecular_graphics 'Bruker SHELXTL'
_computing_publication_material 'Bruker SHELXTL'
_computing_structure_refinement 'SHELXL-97 (Sheldrick, 1997)'
_computing_structure_solution 'SHELXS-97 (Sheldrick, 1990)'
_diffrn_ambient_temperature 296(2)
_diffrn_measured_fraction_theta_full 0.903
_diffrn_measured_fraction_theta_max 0.903
_diffrn_measurement_device_type 'CCD area detector'
_diffrn_measurement_method 'phi and omega scans'
_diffrn_radiation_monochromator graphite
_diffrn_radiation_source 'fine-focus sealed tube'
_diffrn_radiation_type MoK\a
_diffrn_radiation_wavelength 0.71073
_diffrn_reflns_av_R_equivalents 0.0765
_diffrn_reflns_av_sigmaI/netI 0.0815
_diffrn_reflns_limit_h_max 14
_diffrn_reflns_limit_h_min -18
_diffrn_reflns_limit_k_max 18
_diffrn_reflns_limit_k_min -13
_diffrn_reflns_limit_l_max 15
_diffrn_reflns_limit_l_min -12
_diffrn_reflns_number 17320
_diffrn_reflns_theta_full 25.00
_diffrn_reflns_theta_max 25.00
_diffrn_reflns_theta_min 1.28
_exptl_absorpt_coefficient_mu 1.964
_exptl_absorpt_correction_T_max 0.9434
_exptl_absorpt_correction_T_min 0.8278
_exptl_absorpt_correction_type none
_exptl_crystal_density_diffrn 1.146
_exptl_crystal_density_meas 0
_exptl_crystal_density_method 'not measured'
_exptl_crystal_F_000 1006
_exptl_crystal_size_max 0.10
_exptl_crystal_size_mid 0.10
_exptl_crystal_size_min 0.03
_refine_diff_density_max 1.490
_refine_diff_density_min -2.602
_refine_diff_density_rms 0.390
_refine_ls_extinction_method none
_refine_ls_goodness_of_fit_ref 1.164
_refine_ls_hydrogen_treatment mixed
_refine_ls_matrix_type full
_refine_ls_number_parameters 259
_refine_ls_number_reflns 4832
_refine_ls_number_restraints 32
_refine_ls_restrained_S_all 1.161
_refine_ls_R_factor_all 0.1125
_refine_ls_R_factor_gt 0.0818
_refine_ls_shift/su_max 0.003
_refine_ls_shift/su_mean 0.000
_refine_ls_structure_factor_coef Fsqd
_refine_ls_weighting_details 'calc w=1/[\s^2^(Fo^2^)+(0.0993P)^2^+43.3247P] where P=(Fo^2^+2Fc^2^)/3'
_refine_ls_weighting_scheme calc
_refine_ls_wR_factor_gt 0.2122
_refine_ls_wR_factor_ref 0.2345
_reflns_number_gt 3651
_reflns_number_total 4832
_reflns_threshold_expression >2sigma(I)
_cod_data_source_file c7cc01898c2.cif
_cod_data_source_block p2015110913qian_0m
_cod_depositor_comments
;
The following automatic conversions were performed:

'_symmetry_cell_setting' value 'Triclinic' changed to 'triclinic'
according to
/home/data/users/saulius/crontab/automatic-downloads/rss-feeds/RSC/lib/dictionaries/cif_core.dic
dictionary named 'cif_core.dic' version 2.4.2 from 2011-04-26.

Automatic conversion script
Id: cif_fix_values 4973 2017-02-22 13:04:09Z antanas 
;
_cod_original_sg_symbol_H-M P1
_cod_original_formula_sum 'C16.50 H6 N3.50 O7.50 Sm'
_cod_database_code 7120037

loop_
_symmetry_equiv_pos_as_xyz
'x, y, z'
'-x, y, -z+1/2'
'-x, -y, -z'
'x, -y, z-1/2'

loop_
_atom_site_label
_atom_site_type_symbol
_atom_site_fract_x
_atom_site_fract_y
_atom_site_fract_z
_atom_site_U_iso_or_equiv
_atom_site_adp_type
_atom_site_occupancy
_atom_site_symmetry_multiplicity
_atom_site_calc_flag
_atom_site_refinement_flags
C1 C 0.1050(9) 0.0447(9) 0.7250(10) 0.035(3) Uani 1 1 d .
C2 C 0.1968(9) 0.0291(9) 0.7852(10) 0.038(4) Uani 1 1 d .
H2 H 0.2163 0.0242 0.8603 0.045 Uiso 1 1 calc R
C3 C 0.2307(10) 0.0252(10) 0.6210(10) 0.039(4) Uani 1 1 d .
C4 C 0.1373(10) 0.0444(12) 0.5629(11) 0.053(5) Uani 1 1 d .
H4 H 0.1166 0.0515 0.4879 0.064 Uiso 1 1 calc R
C5 C 0.0752(10) 0.0533(11) 0.6113(11) 0.048(4) Uani 1 1 d .
H5 H 0.0130 0.0650 0.5694 0.058 Uiso 1 1 calc R
C6 C 0.4486(12) 0.2534(8) 0.5676(13) 0.047(4) Uani 1 1 d .
C7 C 0.2636(9) 0.0201(9) 0.7372(11) 0.034(3) Uani 1 1 d .
C8 C 0.4687(15) 0.4008(10) 0.5406(15) 0.068(5) Uani 1 1 d .
C9 C 0.4823(12) 0.3192(9) 0.5222(12) 0.051(4) Uani 1 1 d .
H9 H 0.5148 0.3063 0.4784 0.062 Uiso 1 1 calc R
C10 C 0.3594(8) 0.0039(8) 0.8063(9) 0.025(3) Uani 1 1 d .
C11 C 0.4665(10) 0.1621(9) 0.5428(11) 0.039(3) Uani 1 1 d .
C12 C 0.4171(19) 0.4182(11) 0.602(2) 0.101(9) Uani 1 1 d .
H12 H 0.4049 0.4741 0.6125 0.121 Uiso 1 1 calc R
C13 C 0.3830(18) 0.3566(12) 0.6484(19) 0.097(8) Uani 1 1 d .
H13 H 0.3481 0.3702 0.6893 0.116 Uiso 1 1 calc R
C14 C 0.4019(15) 0.2733(12) 0.6329(16) 0.074(6) Uani 1 1 d .
C15 C 0.5000 -0.216(4) 0.7500 0.17(2) Uani 1 2 d SU
C16 C 0.595(4) -0.340(3) 0.773(4) 0.24(2) Uani 1 1 d U
N1 N 0.5087(13) 0.4632(8) 0.4924(13) 0.067(4) Uani 1 1 d .
N2 N 0.0425(8) 0.0448(8) 0.7811(9) 0.044(3) Uani 1 1 d .
N4 N 0.5000 -0.308(4) 0.7500 0.21(2) Uani 1 2 d SU
O1 O 0.4452(6) 0.1087(6) 0.5950(7) 0.035(2) Uani 1 1 d .
O2 O 0.3686(11) 0.2138(8) 0.6786(12) 0.086(5) Uani 1 1 d .
O3 O 0.3870(6) 0.0105(6) 0.9091(6) 0.035(2) Uani 1 1 d .
O4 O 0.4998(8) 0.1505(6) 0.4715(8) 0.049(3) Uani 1 1 d .
O5 O 0.5000 -0.1558(11) 0.7500 0.086(7) Uani 1 2 d S
O6 O 0.3199(9) -0.1605(9) 0.5330(13) 0.090(4) Uani 1 1 d D
O7 O 0.4183(6) -0.0154(6) 0.7659(6) 0.036(2) Uani 1 1 d .
O8 O 0.2850(6) 0.0127(8) 0.5684(7) 0.050(3) Uani 1 1 d .
Sm1 Sm 0.42709(5) -0.04280(4) 0.59258(5) 0.0271(3) Uani 1 1 d .
N3 N 0.203(3) -0.229(3) 0.398(4) 0.259(18) Uani 1 1 d DU
C17 C 0.240(2) -0.181(5) 0.507(5) 0.40(5) Uani 1 1 d DU

loop_
_atom_site_aniso_label
_atom_site_aniso_U_11
_atom_site_aniso_U_22
_atom_site_aniso_U_33
_atom_site_aniso_U_23
_atom_site_aniso_U_13
_atom_site_aniso_U_12
C1 0.027(8) 0.062(9) 0.028(7) 0.000(6) 0.023(6) -0.002(7)
C2 0.031(8) 0.073(10) 0.021(7) -0.007(6) 0.024(6) -0.007(7)
C3 0.027(8) 0.072(10) 0.022(7) -0.003(6) 0.015(6) -0.003(7)
C4 0.028(8) 0.118(15) 0.021(7) 0.005(8) 0.018(7) 0.007(9)
C5 0.027(8) 0.094(12) 0.023(7) 0.002(7) 0.010(6) 0.013(8)
C6 0.074(11) 0.027(7) 0.066(10) -0.001(7) 0.057(10) -0.001(7)
C7 0.032(8) 0.049(8) 0.033(7) 0.012(6) 0.026(7) 0.014(6)
C8 0.111(16) 0.049(10) 0.075(12) -0.011(9) 0.070(12) -0.004(10)
C9 0.077(12) 0.044(9) 0.051(9) -0.005(7) 0.044(9) 0.009(8)
C10 0.021(7) 0.039(7) 0.022(6) -0.001(5) 0.016(6) 0.006(6)
C11 0.048(9) 0.039(8) 0.036(7) -0.001(6) 0.024(7) 0.008(7)
C12 0.17(2) 0.031(9) 0.16(2) -0.009(11) 0.12(2) 0.003(12)
C13 0.16(2) 0.055(12) 0.137(19) -0.001(12) 0.128(19) 0.020(14)
C14 0.107(16) 0.058(11) 0.097(14) -0.023(10) 0.084(14) -0.009(11)
C15 0.18(2) 0.16(2) 0.16(2) 0.000 0.063(12) 0.000
C16 0.24(2) 0.25(2) 0.23(2) -0.003(10) 0.093(12) 0.005(10)
N1 0.109(13) 0.037(7) 0.074(10) -0.003(7) 0.056(10) 0.002(8)
N2 0.021(5) 0.089(10) 0.031(6) 0.001(6) 0.019(5) 0.002(6)
N4 0.22(2) 0.22(2) 0.20(2) 0.000 0.081(12) 0.000
O1 0.046(6) 0.036(5) 0.029(5) 0.005(4) 0.021(5) -0.007(4)
O2 0.136(12) 0.063(8) 0.122(11) -0.005(7) 0.118(11) -0.009(8)
O3 0.036(6) 0.060(6) 0.014(4) -0.002(4) 0.016(4) -0.003(5)
O4 0.081(8) 0.044(6) 0.045(6) 0.008(4) 0.049(6) 0.016(6)
O5 0.18(2) 0.040(9) 0.066(12) 0.000 0.081(14) 0.000
O6 0.062(9) 0.089(10) 0.126(12) -0.004(9) 0.044(9) -0.032(8)
O7 0.033(5) 0.068(6) 0.017(4) -0.006(4) 0.020(4) 0.005(5)
O8 0.031(6) 0.111(9) 0.019(5) 0.002(5) 0.022(4) 0.010(6)
Sm1 0.0271(4) 0.0450(4) 0.0183(4) -0.0003(3) 0.0187(3) -0.0013(4)
N3 0.26(2) 0.24(2) 0.26(2) 0.005(10) 0.086(11) 0.005(10)
C17 0.40(5) 0.40(5) 0.40(5) 0.000(10) 0.15(2) 0.002(10)

loop_
_atom_type_symbol
_atom_type_description
_atom_type_scat_dispersion_real
_atom_type_scat_dispersion_imag
_atom_type_scat_source
C C 0.0033 0.0016 'International Tables Vol C Tables 4.2.6.8 and 6.1.1.4'
H H 0.0000 0.0000 'International Tables Vol C Tables 4.2.6.8 and 6.1.1.4'
O O 0.0106 0.0060 'International Tables Vol C Tables 4.2.6.8 and 6.1.1.4'
N N 0.0061 0.0033 'International Tables Vol C Tables 4.2.6.8 and 6.1.1.4'
Sm Sm -0.1638 3.4418 'International Tables Vol C Tables 4.2.6.8 and 6.1.1.4'

loop_
_geom_angle_atom_site_label_1
_geom_angle_atom_site_label_2
_geom_angle_atom_site_label_3
_geom_angle
_geom_angle_site_symmetry_1
_geom_angle_site_symmetry_3
C2 C1 C5 119.1(11) . .
C2 C1 N2 117.3(11) . .
C5 C1 N2 123.4(12) . .
C1 C2 C7 122.3(12) . .
C1 C2 H2 118.9 . .
C7 C2 H2 118.9 . .
O8 C3 C4 119.2(11) . .
O8 C3 C7 122.4(12) . .
C4 C3 C7 118.4(12) . .
C5 C4 C3 122.6(12) . .
C5 C4 H4 118.7 . .
C3 C4 H4 118.7 . .
C4 C5 C1 120.0(13) . .
C4 C5 H5 120.0 . .
C1 C5 H5 120.0 . .
C14 C6 C9 118.5(13) . .
C14 C6 C11 122.6(13) . .
C9 C6 C11 118.9(12) . .
C2 C7 C3 117.5(12) . .
C2 C7 C10 119.0(11) . .
C3 C7 C10 123.5(11) . .
C9 C8 C12 118.0(16) . .
C9 C8 N1 117.0(14) . .
C12 C8 N1 125.0(15) . .
C8 C9 C6 121.8(14) . .
C8 C9 H9 119.1 . .
C6 C9 H9 119.1 . .
O7 C10 O3 118.5(11) . .
O7 C10 C7 120.7(10) . .
O3 C10 C7 120.7(11) . .
O1 C11 O4 127.4(13) . .
O1 C11 C6 115.1(11) . .
O4 C11 C6 117.4(12) . .
C13 C12 C8 122.6(17) . .
C13 C12 H12 118.7 . .
C8 C12 H12 118.7 . .
C14 C13 C12 118.4(17) . .
C14 C13 H13 120.8 . .
C12 C13 H13 120.8 . .
O2 C14 C6 121.3(15) . .
O2 C14 C13 117.9(15) . .
C6 C14 C13 120.6(17) . .
O5 C15 N4 180.000(13) . .
N1 N1 C8 114.8(19) 3_666 .
N2 N2 C1 113.9(14) 2_556 .
C15 N4 C16 110(3) . 2_656
C15 N4 C16 110(3) . .
C16 N4 C16 139(7) 2_656 .
C11 O1 Sm1 137.7(8) . .
C10 O3 Sm1 171.3(9) . 4_556
C11 O4 Sm1 140.0(9) . 3_656
C15 O5 Sm1 132.5(3) . 2_656
C15 O5 Sm1 132.5(3) . .
Sm1 O5 Sm1 95.0(6) 2_656 .
C17 O6 Sm1 144(4) . .
C10 O7 Sm1 140.3(8) . .
C10 O7 Sm1 111.8(7) . 2_656
Sm1 O7 Sm1 107.8(3) . 2_656
C3 O8 Sm1 140.8(9) . .
O8 Sm1 O3 85.0(3) . 4
O8 Sm1 O4 142.6(4) . 3_656
O3 Sm1 O4 75.9(3) 4 3_656
O8 Sm1 O7 69.9(3) . .
O3 Sm1 O7 150.9(3) 4 .
O4 Sm1 O7 133.1(3) 3_656 .
O8 Sm1 O6 75.3(5) . .
O3 Sm1 O6 87.3(5) 4 .
O4 Sm1 O6 72.0(4) 3_656 .
O7 Sm1 O6 99.7(4) . .
O8 Sm1 O1 73.7(4) . .
O3 Sm1 O1 77.2(3) 4 .
O4 Sm1 O1 130.5(3) 3_656 .
O7 Sm1 O1 81.7(3) . .
O6 Sm1 O1 146.3(4) . .
O8 Sm1 O7 130.3(3) . 2_656
O3 Sm1 O7 123.6(3) 4 2_656
O4 Sm1 O7 86.7(3) 3_656 2_656
O7 Sm1 O7 68.3(3) . 2_656
O6 Sm1 O7 137.2(4) . 2_656
O1 Sm1 O7 74.9(3) . 2_656
O8 Sm1 O5 117.9(2) . .
O3 Sm1 O5 146.6(3) 4 .
O4 Sm1 O5 71.3(3) 3_656 .
O7 Sm1 O5 62.0(3) . .
O6 Sm1 O5 76.6(5) . .
O1 Sm1 O5 130.5(3) . .
O7 Sm1 O5 61.4(3) 2_656 .
O8 Sm1 Sm1 106.3(2) . 2_656
O3 Sm1 Sm1 158.4(2) 4 2_656
O4 Sm1 Sm1 102.9(2) 3_656 2_656
O7 Sm1 Sm1 36.6(2) . 2_656
O6 Sm1 Sm1 113.0(4) . 2_656
O1 Sm1 Sm1 88.26(19) . 2_656
O7 Sm1 Sm1 35.67(18) 2_656 2_656
O5 Sm1 Sm1 42.5(3) . 2_656
O6 C17 N3 112(4) . .

loop_
_geom_bond_atom_site_label_1
_geom_bond_atom_site_label_2
_geom_bond_distance
_geom_bond_site_symmetry_2
C1 C2 1.364(19) .
C1 C5 1.409(18) .
C1 N2 1.435(15) .
C2 C7 1.420(16) .
C2 H2 0.9300 .
C3 O8 1.300(15) .
C3 C4 1.39(2) .
C3 C7 1.433(18) .
C4 C5 1.358(19) .
C4 H4 0.9300 .
C5 H5 0.9300 .
C6 C14 1.37(2) .
C6 C9 1.41(2) .
C6 C11 1.537(18) .
C7 C10 1.440(18) .
C8 C9 1.35(2) .
C8 C12 1.38(2) .
C8 N1 1.44(2) .
C9 H9 0.9300 .
C10 O7 1.265(14) .
C10 O3 1.271(14) .
C11 O1 1.220(16) .
C11 O4 1.257(15) .
C12 C13 1.37(3) .
C12 H12 0.9300 .
C13 C14 1.39(2) .
C13 H13 0.9300 .
C14 O2 1.33(2) .
C15 O5 0.96(6) .
C15 N4 1.46(7) .
C16 N4 1.49(5) .
N1 N1 1.24(2) 3_666
N2 N2 1.26(2) 2_556
N4 C16 1.49(5) 2_656
O1 Sm1 2.423(9) .
O3 Sm1 2.334(8) 4_556
O4 Sm1 2.386(9) 3_656
O5 Sm1 2.661(12) 2_656
O5 Sm1 2.661(12) .
O6 C17 1.200(10) .
O6 Sm1 2.428(13) .
O7 Sm1 2.403(7) .
O7 Sm1 2.455(9) 2_656
O8 Sm1 2.283(9) .
Sm1 O3 2.334(8) 4
Sm1 O4 2.386(9) 3_656
Sm1 O7 2.455(9) 2_656
Sm1 Sm1 3.9243(12) 2_656
N3 C17 1.552(10) .

loop_
_geom_torsion_atom_site_label_1
_geom_torsion_atom_site_label_2
_geom_torsion_atom_site_label_3
_geom_torsion_atom_site_label_4
_geom_torsion
_geom_torsion_site_symmetry_1
_geom_torsion_site_symmetry_4
C5 C1 C2 C7 -1(2) . .
N2 C1 C2 C7 174.4(13) . .
O8 C3 C4 C5 175.9(16) . .
C7 C3 C4 C5 -4(3) . .
C3 C4 C5 C1 1(3) . .
C2 C1 C5 C4 1(2) . .
N2 C1 C5 C4 -173.7(16) . .
C1 C2 C7 C3 -2(2) . .
C1 C2 C7 C10 179.9(13) . .
O8 C3 C7 C2 -175.7(14) . .
C4 C3 C7 C2 4(2) . .
O8 C3 C7 C10 2(2) . .
C4 C3 C7 C10 -177.5(15) . .
C12 C8 C9 C6 -3(3) . .
N1 C8 C9 C6 178.3(17) . .
C14 C6 C9 C8 -1(3) . .
C11 C6 C9 C8 179.8(17) . .
C2 C7 C10 O7 170.7(13) . .
C3 C7 C10 O7 -7(2) . .
C2 C7 C10 O3 -11(2) . .
C3 C7 C10 O3 171.1(13) . .
C14 C6 C11 O1 -8(3) . .
C9 C6 C11 O1 171.7(15) . .
C14 C6 C11 O4 171.4(18) . .
C9 C6 C11 O4 -9(2) . .
C9 C8 C12 C13 3(4) . .
N1 C8 C12 C13 -178(2) . .
C8 C12 C13 C14 0(4) . .
C9 C6 C14 O2 -179.7(18) . .
C11 C6 C14 O2 0(3) . .
C9 C6 C14 C13 4(3) . .
C11 C6 C14 C13 -176.6(19) . .
C12 C13 C14 O2 180(2) . .
C12 C13 C14 C6 -4(4) . .
C9 C8 N1 N1 177(2) . 3_666
C12 C8 N1 N1 -2(4) . 3_666
C2 C1 N2 N2 -168.2(10) . 2_556
C5 C1 N2 N2 6.8(17) . 2_556
O5 C15 N4 C16 12(100) . 2_656
O5 C15 N4 C16 -168(100) . .
O4 C11 O1 Sm1 -10(3) . .
C6 C11 O1 Sm1 168.8(10) . .
O7 C10 O3 Sm1 127(5) . 4_556
C7 C10 O3 Sm1 -51(6) . 4_556
O1 C11 O4 Sm1 -16(3) . 3_656
C6 C11 O4 Sm1 164.9(11) . 3_656
N4 C15 O5 Sm1 100(100) . 2_656
N4 C15 O5 Sm1 -80(100) . .
O3 C10 O7 Sm1 178.3(9) . .
C7 C10 O7 Sm1 -3(2) . .
O3 C10 O7 Sm1 3.4(15) . 2_656
C7 C10 O7 Sm1 -178.2(10) . 2_656
C4 C3 O8 Sm1 -164.3(13) . .
C7 C3 O8 Sm1 16(3) . .
C3 O8 Sm1 O3 177.1(17) . 4
C3 O8 Sm1 O4 118.3(15) . 3_656
C3 O8 Sm1 O7 -17.8(16) . .
C3 O8 Sm1 O6 88.6(17) . .
C3 O8 Sm1 O1 -104.8(17) . .
C3 O8 Sm1 O7 -52.0(18) . 2_656
C3 O8 Sm1 O5 22.8(18) . .
C3 O8 Sm1 Sm1 -21.6(17) . 2_656
C10 O7 Sm1 O8 11.2(13) . .
Sm1 O7 Sm1 O8 -173.8(5) 2_656 .
C10 O7 Sm1 O3 43.0(17) . 4
Sm1 O7 Sm1 O3 -142.0(5) 2_656 4
C10 O7 Sm1 O4 -133.6(13) . 3_656
Sm1 O7 Sm1 O4 41.4(6) 2_656 3_656
C10 O7 Sm1 O6 -59.2(14) . .
Sm1 O7 Sm1 O6 115.8(5) 2_656 .
C10 O7 Sm1 O1 86.7(14) . .
Sm1 O7 Sm1 O1 -98.3(4) 2_656 .
C10 O7 Sm1 O7 163.7(13) . 2_656
Sm1 O7 Sm1 O7 -21.3(5) 2_656 2_656
C10 O7 Sm1 O5 -128.2(14) . .
Sm1 O7 Sm1 O5 46.8(3) 2_656 .
C10 O7 Sm1 Sm1 -175.0(16) . 2_656
C17 O6 Sm1 O8 -1(6) . .
C17 O6 Sm1 O3 -87(6) . 4
C17 O6 Sm1 O4 -163(6) . 3_656
C17 O6 Sm1 O7 65(6) . .
C17 O6 Sm1 O1 -25(6) . .
C17 O6 Sm1 O7 133(6) . 2_656
C17 O6 Sm1 O5 123(6) . .
C17 O6 Sm1 Sm1 100(6) . 2_656
C11 O1 Sm1 O8 -119.5(14) . .
C11 O1 Sm1 O3 -31.0(14) . 4
C11 O1 Sm1 O4 27.5(15) . 3_656
C11 O1 Sm1 O7 169.1(14) . .
C11 O1 Sm1 O6 -95.8(15) . .
C11 O1 Sm1 O7 99.4(14) . 2_656
C11 O1 Sm1 O5 127.5(13) . .
C11 O1 Sm1 Sm1 132.9(14) . 2_656
C15 O5 Sm1 O8 96.2(4) . .
Sm1 O5 Sm1 O8 -83.8(4) 2_656 .
C15 O5 Sm1 O3 -32.3(5) . 4
Sm1 O5 Sm1 O3 147.7(5) 2_656 4
C15 O5 Sm1 O4 -44.2(3) . 3_656
Sm1 O5 Sm1 O4 135.8(3) 2_656 3_656
C15 O5 Sm1 O7 140.0(3) . .
Sm1 O5 Sm1 O7 -40.0(3) 2_656 .
C15 O5 Sm1 O6 31.1(4) . .
Sm1 O5 Sm1 O6 -148.9(4) 2_656 .
C15 O5 Sm1 O1 -171.9(3) . .
Sm1 O5 Sm1 O1 8.1(3) 2_656 .
C15 O5 Sm1 O7 -140.7(2) . 2_656
Sm1 O5 Sm1 O7 39.3(2) 2_656 2_656
C15 O5 Sm1 Sm1 180.000(2) . 2_656
Sm1 O6 C17 N3 130(4) . .
